data_8106622
loop_
_publ_author_name
'Adler, Christian'
'Schmidtmann, Marc'
'Beckhaus, R\"udiger'

_publ_section_title
;
 Crystal structure of n-butyl-tris(dicyclo-hexylamido)hafnium(IV),
 C40H75HfN3
;
_journal_issue 4
_journal_name_full 'Zeitschrift f\"ur Kristallographie - New Crystal Structures'
_journal_page_first 623
_journal_page_last 625
_journal_paper_doi 10.1515/ncrs-2016-0380
_journal_volume 232
_journal_year 2017
_chemical_formula_structural Hf(N(C6H11)2)3(C4H9)
_chemical_formula_sum 'C40 H75 Hf N3'
_chemical_formula_weight 776.52
_space_group_crystal_system monoclinic
_space_group_IT_number 14
_space_group_name_Hall '-P 2yn'
_space_group_name_H-M_alt 'P 1 21/n 1'
_atom_sites_solution_hydrogens difmap
_atom_sites_solution_primary direct
_atom_sites_solution_secondary difmap
_cell_angle_alpha 90
_cell_angle_beta 92.2375(15)
_cell_angle_gamma 90
_cell_formula_units_Z 4
_cell_length_a 10.7446(3)
_cell_length_b 13.6547(4)
_cell_length_c 26.5464(9)
_cell_measurement_reflns_used 9968
_cell_measurement_temperature 100(2)
_cell_measurement_theta_max 37.80
_cell_measurement_theta_min 2.51
_cell_volume 3891.8(2)
_computing_cell_refinement 'Bruker SAINT V8.37A'
_computing_data_collection 'Bruker APEX2'
_computing_data_reduction 'Bruker SAINT V8.37A'
_computing_structure_refinement 'SHELXL-2014/7 (Sheldrick, 2014)'
_computing_structure_solution 'SHELXS-2013/1 (Sheldrick, 2013)'
_diffrn_ambient_temperature 100(2)
_diffrn_measured_fraction_theta_full 1.000
_diffrn_measured_fraction_theta_max 1.000
_diffrn_measurement_device_type 'Bruker APEX-II CCD'
_diffrn_measurement_method '\f and \w scans'
_diffrn_radiation_type MoK\a
_diffrn_radiation_wavelength 0.71073
_diffrn_reflns_av_R_equivalents 0.0220
_diffrn_reflns_av_unetI/netI 0.0117
_diffrn_reflns_Laue_measured_fraction_full 1.000
_diffrn_reflns_Laue_measured_fraction_max 1.000
_diffrn_reflns_limit_h_max 18
_diffrn_reflns_limit_h_min -18
_diffrn_reflns_limit_k_max 23
_diffrn_reflns_limit_k_min -23
_diffrn_reflns_limit_l_max 42
_diffrn_reflns_limit_l_min -45
_diffrn_reflns_number 225553
_diffrn_reflns_point_group_measured_fraction_full 1.000
_diffrn_reflns_point_group_measured_fraction_max 1.000
_diffrn_reflns_theta_full 25.242
_diffrn_reflns_theta_max 37.785
_diffrn_reflns_theta_min 1.535
_diffrn_source 'sealed tube'
_exptl_absorpt_coefficient_mu 2.710
_exptl_absorpt_correction_T_max 0.5576
_exptl_absorpt_correction_T_min 0.4607
_exptl_absorpt_correction_type numerical
_exptl_absorpt_process_details 'SADABS-2016/2 (Sheldrick)'
_exptl_crystal_colour colourless
_exptl_crystal_density_diffrn 1.325
_exptl_crystal_description block
_exptl_crystal_F_000 1632
_exptl_crystal_size_max 0.360
_exptl_crystal_size_mid 0.360
_exptl_crystal_size_min 0.320
_refine_diff_density_max 1.572
_refine_diff_density_min -1.686
_refine_diff_density_rms 0.080
_refine_ls_extinction_coef .
_refine_ls_extinction_method none
_refine_ls_goodness_of_fit_ref 1.118
_refine_ls_hydrogen_treatment constr
_refine_ls_matrix_type full
_refine_ls_number_parameters 398
_refine_ls_number_reflns 20900
_refine_ls_number_restraints 0
_refine_ls_restrained_S_all 1.118
_refine_ls_R_factor_all 0.0227
_refine_ls_R_factor_gt 0.0195
_refine_ls_shift/su_max 0.008
_refine_ls_shift/su_mean 0.000
_refine_ls_structure_factor_coef Fsqd
_refine_ls_weighting_details 'w=1/[\s^2^(Fo^2^)+(0.0200P)^2^+2.0000P] where P=(Fo^2^+2Fc^2^)/3'
_refine_ls_weighting_scheme calc
_refine_ls_wR_factor_gt 0.0452
_refine_ls_wR_factor_ref 0.0461
_reflns_Friedel_coverage 0.000
_reflns_Friedel_fraction_full .
_reflns_Friedel_fraction_max .
_reflns_number_gt 19301
_reflns_number_total 20900
_reflns_threshold_expression 'I > 2\s(I)'
_cod_data_source_file suppl_ncrs-2016-0380_suppl.cif
_cod_data_source_block ca457
_cod_original_sg_symbol_H-M 'P 21/n'
_cod_database_code 8106622
_shelx_space_group_comment
;
The symmetry employed for this shelxl refinement is uniquely defined
by the following loop, which should always be used as a source of
symmetry information in preference to the above space-group names.
They are only intended as comments.
;
_shelx_estimated_absorpt_t_min 0.442
_shelx_estimated_absorpt_t_max 0.478
_exptl_absorpt_special_details
;
 numerical absorption correction followed by correction based on
 symmetry-related measurements (multi-scan)
;

loop_
_space_group_symop_operation_xyz
'x, y, z'
'-x+1/2, y+1/2, -z+1/2'
'-x, -y, -z'
'x-1/2, -y-1/2, z-1/2'

loop_
_atom_site_label
_atom_site_type_symbol
_atom_site_fract_x
_atom_site_fract_y
_atom_site_fract_z
_atom_site_U_iso_or_equiv
_atom_site_adp_type
_atom_site_occupancy
_atom_site_site_symmetry_order
_atom_site_calc_flag
_atom_site_refinement_flags_posn
_atom_site_refinement_flags_adp
_atom_site_refinement_flags_occupancy
_atom_site_disorder_assembly
_atom_site_disorder_group
Hf1 Hf 0.41335(2) 0.76960(2) 0.11955(2) 0.00992(1) Uani 1 1 d . . . . .
N1 N 0.47000(7) 0.62661(6) 0.12569(3) 0.01208(13) Uani 1 1 d . . . . .
N2 N 0.22680(8) 0.78168(6) 0.10233(3) 0.01219(13) Uani 1 1 d . . . . .
N3 N 0.46600(8) 0.85440(6) 0.18020(3) 0.01237(13) Uani 1 1 d . . . . .
C1 C 0.60777(9) 0.62364(7) 0.12819(4) 0.01329(15) Uani 1 1 d . . . . .
H1 H 0.6361 0.6932 0.1312 0.016 Uiso 1 1 calc R U . . .
C2 C 0.66360(9) 0.57003(8) 0.17489(4) 0.01623(16) Uani 1 1 d . . . . .
H2A H 0.6271 0.5971 0.2056 0.019 Uiso 1 1 calc R U . . .
H2B H 0.6416 0.4997 0.1728 0.019 Uiso 1 1 calc R U . . .
C3 C 0.80570(10) 0.58074(9) 0.17898(5) 0.0212(2) Uani 1 1 d . . . . .
H3A H 0.8274 0.6503 0.1849 0.025 Uiso 1 1 calc R U . . .
H3B H 0.8387 0.5423 0.2082 0.025 Uiso 1 1 calc R U . . .
C4 C 0.86654(11) 0.54538(10) 0.13121(5) 0.0247(2) Uani 1 1 d . . . . .
H4A H 0.9570 0.5594 0.1338 0.030 Uiso 1 1 calc R U . . .
H4B H 0.8556 0.4736 0.1279 0.030 Uiso 1 1 calc R U . . .
C5 C 0.80913(11) 0.59594(9) 0.08458(5) 0.0221(2) Uani 1 1 d . . . . .
H5A H 0.8461 0.5686 0.0540 0.027 Uiso 1 1 calc R U . . .
H5B H 0.8288 0.6667 0.0860 0.027 Uiso 1 1 calc R U . . .
C6 C 0.66744(10) 0.58236(9) 0.08089(4) 0.01835(18) Uani 1 1 d . . . . .
H6A H 0.6474 0.5118 0.0775 0.022 Uiso 1 1 calc R U . . .
H6B H 0.6328 0.6166 0.0506 0.022 Uiso 1 1 calc R U . . .
C7 C 0.40903(9) 0.53027(7) 0.12424(4) 0.01355(15) Uani 1 1 d . . . . .
H7 H 0.4710 0.4811 0.1375 0.016 Uiso 1 1 calc R U . . .
C8 C 0.36691(10) 0.49809(8) 0.07081(4) 0.01663(17) Uani 1 1 d . . . . .
H8A H 0.3059 0.5459 0.0565 0.020 Uiso 1 1 calc R U . . .
H8B H 0.4396 0.4974 0.0490 0.020 Uiso 1 1 calc R U . . .
C9 C 0.30760(12) 0.39625(9) 0.07093(4) 0.02057(19) Uani 1 1 d . . . . .
H9A H 0.2774 0.3794 0.0363 0.025 Uiso 1 1 calc R U . . .
H9B H 0.3712 0.3473 0.0817 0.025 Uiso 1 1 calc R U . . .
C10 C 0.19903(12) 0.39196(9) 0.10627(5) 0.0227(2) Uani 1 1 d . . . . .
H10A H 0.1682 0.3238 0.1080 0.027 Uiso 1 1 calc R U . . .
H10B H 0.1302 0.4334 0.0925 0.027 Uiso 1 1 calc R U . . .
C11 C 0.23708(12) 0.42695(9) 0.15927(4) 0.0212(2) Uani 1 1 d . . . . .
H11A H 0.2962 0.3794 0.1751 0.025 Uiso 1 1 calc R U . . .
H11B H 0.1625 0.4295 0.1800 0.025 Uiso 1 1 calc R U . . .
C12 C 0.29799(10) 0.52817(8) 0.15863(4) 0.01693(17) Uani 1 1 d . . . . .
H12A H 0.3264 0.5462 0.1933 0.020 Uiso 1 1 calc R U . . .
H12B H 0.2357 0.5772 0.1468 0.020 Uiso 1 1 calc R U . . .
C13 C 0.21032(9) 0.75034(7) 0.04917(4) 0.01308(15) Uani 1 1 d . . . . .
H13 H 0.2895 0.7163 0.0411 0.016 Uiso 1 1 calc R U . . .
C14 C 0.10656(10) 0.67473(8) 0.03891(4) 0.01632(16) Uani 1 1 d . . . . .
H14A H 0.1155 0.6206 0.0636 0.020 Uiso 1 1 calc R U . . .
H14B H 0.0245 0.7060 0.0432 0.020 Uiso 1 1 calc R U . . .
C15 C 0.11261(12) 0.63366(9) -0.01464(4) 0.0212(2) Uani 1 1 d . . . . .
H15A H 0.1913 0.5969 -0.0177 0.025 Uiso 1 1 calc R U . . .
H15B H 0.0427 0.5875 -0.0209 0.025 Uiso 1 1 calc R U . . .
C16 C 0.10565(13) 0.71478(10) -0.05421(5) 0.0248(2) Uani 1 1 d . . . . .
H16A H 0.0220 0.7452 -0.0546 0.030 Uiso 1 1 calc R U . . .
H16B H 0.1179 0.6862 -0.0879 0.030 Uiso 1 1 calc R U . . .
C17 C 0.20469(13) 0.79331(10) -0.04327(4) 0.0231(2) Uani 1 1 d . . . . .
H17A H 0.2885 0.7649 -0.0472 0.028 Uiso 1 1 calc R U . . .
H17B H 0.1936 0.8475 -0.0678 0.028 Uiso 1 1 calc R U . . .
C18 C 0.19518(11) 0.83334(8) 0.01023(4) 0.01709(17) Uani 1 1 d . . . . .
H18A H 0.1132 0.8653 0.0136 0.021 Uiso 1 1 calc R U . . .
H18B H 0.2607 0.8832 0.0167 0.021 Uiso 1 1 calc R U . . .
C19 C 0.11512(9) 0.81571(8) 0.12730(4) 0.01483(15) Uani 1 1 d . . . . .
H19 H 0.0432 0.7752 0.1145 0.018 Uiso 1 1 calc R U . . .
C20 C 0.08316(11) 0.92372(9) 0.11686(4) 0.02080(19) Uani 1 1 d . . . . .
H20A H 0.1549 0.9651 0.1278 0.025 Uiso 1 1 calc R U . . .
H20B H 0.0683 0.9332 0.0801 0.025 Uiso 1 1 calc R U . . .
C21 C -0.03235(12) 0.95645(11) 0.14440(5) 0.0276(3) Uani 1 1 d . . . . .
H21A H -0.0492 1.0264 0.1371 0.033 Uiso 1 1 calc R U . . .
H21B H -0.1054 0.9180 0.1320 0.033 Uiso 1 1 calc R U . . .
C22 C -0.01346(11) 0.94214(10) 0.20110(5) 0.0238(2) Uani 1 1 d . . . . .
H22A H -0.0906 0.9605 0.2180 0.029 Uiso 1 1 calc R U . . .
H22B H 0.0545 0.9853 0.2141 0.029 Uiso 1 1 calc R U . . .
C23 C 0.01906(12) 0.83571(10) 0.21313(5) 0.0249(2) Uani 1 1 d . . . . .
H23A H -0.0542 0.7940 0.2046 0.030 Uiso 1 1 calc R U . . .
H23B H 0.0382 0.8293 0.2498 0.030 Uiso 1 1 calc R U . . .
C24 C 0.13045(11) 0.79887(8) 0.18427(4) 0.01809(17) Uani 1 1 d . . . . .
H24A H 0.1416 0.7279 0.1907 0.022 Uiso 1 1 calc R U . . .
H24B H 0.2067 0.8328 0.1971 0.022 Uiso 1 1 calc R U . . .
C25 C 0.44877(9) 0.95792(7) 0.16540(4) 0.01409(15) Uani 1 1 d . . . . .
H25 H 0.4039 0.9567 0.1317 0.017 Uiso 1 1 calc R U . . .
C26 C 0.36608(10) 1.01802(8) 0.19989(5) 0.01922(18) Uani 1 1 d . . . . .
H26A H 0.2868 0.9827 0.2044 0.023 Uiso 1 1 calc R U . . .
H26B H 0.4086 1.0253 0.2334 0.023 Uiso 1 1 calc R U . . .
C27 C 0.33837(12) 1.11967(9) 0.17762(6) 0.0267(2) Uani 1 1 d . . . . .
H27A H 0.2891 1.1126 0.1455 0.032 Uiso 1 1 calc R U . . .
H27B H 0.2882 1.1577 0.2012 0.032 Uiso 1 1 calc R U . . .
C28 C 0.45894(13) 1.17459(9) 0.16809(6) 0.0289(3) Uani 1 1 d . . . . .
H28A H 0.4389 1.2380 0.1516 0.035 Uiso 1 1 calc R U . . .
H28B H 0.5033 1.1884 0.2007 0.035 Uiso 1 1 calc R U . . .
C29 C 0.54318(13) 1.11567(10) 0.13491(5) 0.0259(2) Uani 1 1 d . . . . .
H29A H 0.6225 1.1513 0.1311 0.031 Uiso 1 1 calc R U . . .
H29B H 0.5027 1.1078 0.1010 0.031 Uiso 1 1 calc R U . . .
C30 C 0.57017(10) 1.01465(8) 0.15781(4) 0.01818(17) Uani 1 1 d . . . . .
H30A H 0.6159 1.0224 0.1907 0.022 Uiso 1 1 calc R U . . .
H30B H 0.6236 0.9770 0.1352 0.022 Uiso 1 1 calc R U . . .
C31 C 0.51963(9) 0.83741(7) 0.23106(4) 0.01325(15) Uani 1 1 d . . . . .
H31 H 0.5051 0.8976 0.2514 0.016 Uiso 1 1 calc R U . . .
C32 C 0.66064(9) 0.81862(8) 0.23196(4) 0.01644(16) Uani 1 1 d . . . . .
H32A H 0.6780 0.7625 0.2097 0.020 Uiso 1 1 calc R U . . .
H32B H 0.7031 0.8769 0.2186 0.020 Uiso 1 1 calc R U . . .
C33 C 0.71334(10) 0.79679(10) 0.28522(5) 0.02072(19) Uani 1 1 d . . . . .
H33A H 0.8031 0.7813 0.2838 0.025 Uiso 1 1 calc R U . . .
H33B H 0.7048 0.8556 0.3066 0.025 Uiso 1 1 calc R U . . .
C34 C 0.64561(11) 0.71081(9) 0.30888(4) 0.02002(19) Uani 1 1 d . . . . .
H34A H 0.6614 0.6503 0.2896 0.024 Uiso 1 1 calc R U . . .
H34B H 0.6781 0.7009 0.3439 0.024 Uiso 1 1 calc R U . . .
C35 C 0.50579(11) 0.73036(10) 0.30892(4) 0.0213(2) Uani 1 1 d . . . . .
H35A H 0.4898 0.7867 0.3312 0.026 Uiso 1 1 calc R U . . .
H35B H 0.4631 0.6724 0.3225 0.026 Uiso 1 1 calc R U . . .
C36 C 0.45243(10) 0.75231(8) 0.25595(4) 0.01631(16) Uani 1 1 d . . . . .
H36A H 0.3629 0.7685 0.2578 0.020 Uiso 1 1 calc R U . . .
H36B H 0.4595 0.6930 0.2348 0.020 Uiso 1 1 calc R U . . .
C37 C 0.50835(10) 0.83298(8) 0.05218(4) 0.01800(17) Uani 1 1 d . . . . .
H37A H 0.4786 0.7940 0.0227 0.022 Uiso 1 1 calc R U . . .
H37B H 0.4737 0.8996 0.0472 0.022 Uiso 1 1 calc R U . . .
C38 C 0.64836(11) 0.84276(11) 0.04786(5) 0.0240(2) Uani 1 1 d . . . . .
H38A H 0.6869 0.7777 0.0537 0.029 Uiso 1 1 calc R U . . .
H38B H 0.6806 0.8870 0.0749 0.029 Uiso 1 1 calc R U . . .
C39 C 0.68963(13) 0.88184(13) -0.00260(6) 0.0342(3) Uani 1 1 d . . . . .
H39A H 0.6572 0.8383 -0.0299 0.041 Uiso 1 1 calc R U . . .
H39B H 0.6530 0.9476 -0.0084 0.041 Uiso 1 1 calc R U . . .
C40 C 0.83016(14) 0.88879(14) -0.00522(8) 0.0417(4) Uani 1 1 d . . . . .
H40A H 0.8517 0.9132 -0.0385 0.063 Uiso 1 1 calc R U . . .
H40B H 0.8670 0.8238 0.0003 0.063 Uiso 1 1 calc R U . . .
H40C H 0.8625 0.9339 0.0209 0.063 Uiso 1 1 calc R U . . .

loop_
_atom_site_aniso_label
_atom_site_aniso_U_11
_atom_site_aniso_U_22
_atom_site_aniso_U_33
_atom_site_aniso_U_23
_atom_site_aniso_U_13
_atom_site_aniso_U_12
Hf1 0.00940(2) 0.01057(2) 0.00980(2) -0.00096(1) 0.00042(1) -0.00115(1)
N1 0.0105(3) 0.0107(3) 0.0152(3) -0.0009(3) 0.0016(2) -0.0003(2)
N2 0.0106(3) 0.0150(3) 0.0109(3) -0.0012(2) -0.0006(2) -0.0005(2)
N3 0.0125(3) 0.0120(3) 0.0125(3) -0.0020(3) -0.0013(2) -0.0002(2)
C1 0.0119(3) 0.0127(3) 0.0154(4) -0.0014(3) 0.0027(3) -0.0004(3)
C2 0.0145(4) 0.0159(4) 0.0183(4) -0.0005(3) 0.0000(3) 0.0012(3)
C3 0.0147(4) 0.0197(5) 0.0290(5) -0.0022(4) -0.0023(4) 0.0022(3)
C4 0.0155(4) 0.0220(5) 0.0368(7) -0.0022(5) 0.0047(4) 0.0040(4)
C5 0.0165(4) 0.0217(5) 0.0288(6) -0.0033(4) 0.0089(4) 0.0001(4)
C6 0.0165(4) 0.0201(4) 0.0189(4) -0.0044(4) 0.0059(3) -0.0014(3)
C7 0.0145(4) 0.0123(3) 0.0138(4) -0.0005(3) 0.0008(3) -0.0021(3)
C8 0.0206(4) 0.0163(4) 0.0131(4) -0.0018(3) 0.0020(3) -0.0047(3)
C9 0.0256(5) 0.0175(4) 0.0186(4) -0.0044(4) 0.0017(4) -0.0066(4)
C10 0.0230(5) 0.0219(5) 0.0233(5) -0.0025(4) 0.0016(4) -0.0102(4)
C11 0.0242(5) 0.0207(5) 0.0191(5) 0.0001(4) 0.0055(4) -0.0094(4)
C12 0.0178(4) 0.0176(4) 0.0157(4) -0.0020(3) 0.0041(3) -0.0048(3)
C13 0.0136(3) 0.0143(3) 0.0112(3) -0.0007(3) -0.0006(3) -0.0021(3)
C14 0.0159(4) 0.0175(4) 0.0154(4) -0.0016(3) -0.0014(3) -0.0040(3)
C15 0.0249(5) 0.0217(5) 0.0168(4) -0.0048(4) -0.0039(4) -0.0033(4)
C16 0.0320(6) 0.0278(6) 0.0141(4) -0.0032(4) -0.0058(4) -0.0010(5)
C17 0.0309(6) 0.0262(5) 0.0122(4) 0.0014(4) 0.0003(4) -0.0022(4)
C18 0.0213(4) 0.0172(4) 0.0126(4) 0.0015(3) -0.0013(3) -0.0021(3)
C19 0.0112(3) 0.0182(4) 0.0150(4) -0.0038(3) 0.0006(3) -0.0015(3)
C20 0.0232(5) 0.0225(5) 0.0165(4) -0.0011(4) -0.0012(4) 0.0075(4)
C21 0.0209(5) 0.0341(6) 0.0273(6) -0.0106(5) -0.0046(4) 0.0113(5)
C22 0.0190(4) 0.0267(5) 0.0261(5) -0.0110(4) 0.0057(4) -0.0014(4)
C23 0.0254(5) 0.0256(5) 0.0247(5) -0.0060(4) 0.0130(4) -0.0067(4)
C24 0.0213(4) 0.0179(4) 0.0155(4) -0.0001(3) 0.0051(3) -0.0016(4)
C25 0.0131(3) 0.0132(4) 0.0158(4) -0.0016(3) -0.0016(3) -0.0010(3)
C26 0.0172(4) 0.0152(4) 0.0254(5) -0.0036(4) 0.0017(4) 0.0018(3)
C27 0.0224(5) 0.0161(4) 0.0412(7) -0.0022(5) -0.0037(5) 0.0040(4)
C28 0.0294(6) 0.0126(4) 0.0440(8) 0.0010(5) -0.0067(5) -0.0016(4)
C29 0.0261(5) 0.0209(5) 0.0304(6) 0.0072(4) -0.0027(4) -0.0063(4)
C30 0.0163(4) 0.0174(4) 0.0209(5) 0.0005(3) 0.0007(3) -0.0031(3)
C31 0.0116(3) 0.0151(4) 0.0129(4) -0.0029(3) -0.0018(3) 0.0010(3)
C32 0.0113(3) 0.0191(4) 0.0187(4) -0.0003(3) -0.0011(3) 0.0006(3)
C33 0.0148(4) 0.0262(5) 0.0206(5) -0.0026(4) -0.0056(3) 0.0027(4)
C34 0.0192(4) 0.0256(5) 0.0151(4) 0.0004(4) -0.0018(3) 0.0069(4)
C35 0.0183(4) 0.0311(6) 0.0144(4) 0.0034(4) 0.0010(3) 0.0053(4)
C36 0.0135(4) 0.0217(4) 0.0137(4) 0.0015(3) -0.0002(3) 0.0002(3)
C37 0.0169(4) 0.0197(4) 0.0176(4) 0.0026(3) 0.0033(3) -0.0025(3)
C38 0.0167(4) 0.0339(6) 0.0216(5) 0.0024(4) 0.0034(4) -0.0038(4)
C39 0.0229(5) 0.0407(8) 0.0396(8) 0.0206(6) 0.0075(5) 0.0002(5)
C40 0.0239(6) 0.0459(9) 0.0562(10) 0.0237(8) 0.0148(6) 0.0032(6)

loop_
_atom_type_symbol
_atom_type_description
_atom_type_scat_dispersion_real
_atom_type_scat_dispersion_imag
_atom_type_scat_source
C C 0.0033 0.0016 'International Tables Vol C Tables 4.2.6.8 and 6.1.1.4'
H H 0.0000 0.0000 'International Tables Vol C Tables 4.2.6.8 and 6.1.1.4'
N N 0.0061 0.0033 'International Tables Vol C Tables 4.2.6.8 and 6.1.1.4'
Hf Hf -0.5830 6.1852 'International Tables Vol C Tables 4.2.6.8 and 6.1.1.4'

loop_
_geom_angle_atom_site_label_1
_geom_angle_atom_site_label_2
_geom_angle_atom_site_label_3
_geom_angle
_geom_angle_site_symmetry_1
_geom_angle_site_symmetry_3
N3 Hf1 N2 111.65(3) . .
N3 Hf1 N1 113.86(3) . .
N2 Hf1 N1 112.33(3) . .
N3 Hf1 C37 106.61(4) . .
N2 Hf1 C37 105.11(4) . .
N1 Hf1 C37 106.57(4) . .
N3 Hf1 C13 139.04(3) . .
N2 Hf1 C13 30.23(3) . .
N1 Hf1 C13 100.54(3) . .
C37 Hf1 C13 82.75(3) . .
C7 N1 C1 114.89(8) . .
C7 N1 Hf1 136.05(6) . .
C1 N1 Hf1 108.85(6) . .
C19 N2 C13 116.93(8) . .
C19 N2 Hf1 137.35(6) . .
C13 N2 Hf1 105.65(6) . .
C31 N3 C25 115.93(8) . .
C31 N3 Hf1 136.25(7) . .
C25 N3 Hf1 107.73(6) . .
N1 C1 C6 114.91(8) . .
N1 C1 C2 113.99(8) . .
C6 C1 C2 108.72(8) . .
N1 C1 H1 106.2 . .
C6 C1 H1 106.2 . .
C2 C1 H1 106.2 . .
C3 C2 C1 111.53(9) . .
C3 C2 H2A 109.3 . .
C1 C2 H2A 109.3 . .
C3 C2 H2B 109.3 . .
C1 C2 H2B 109.3 . .
H2A C2 H2B 108.0 . .
C4 C3 C2 111.61(10) . .
C4 C3 H3A 109.3 . .
C2 C3 H3A 109.3 . .
C4 C3 H3B 109.3 . .
C2 C3 H3B 109.3 . .
H3A C3 H3B 108.0 . .
C5 C4 C3 110.96(10) . .
C5 C4 H4A 109.4 . .
C3 C4 H4A 109.4 . .
C5 C4 H4B 109.4 . .
C3 C4 H4B 109.4 . .
H4A C4 H4B 108.0 . .
C4 C5 C6 111.47(10) . .
C4 C5 H5A 109.3 . .
C6 C5 H5A 109.3 . .
C4 C5 H5B 109.3 . .
C6 C5 H5B 109.3 . .
H5A C5 H5B 108.0 . .
C5 C6 C1 110.35(9) . .
C5 C6 H6A 109.6 . .
C1 C6 H6A 109.6 . .
C5 C6 H6B 109.6 . .
C1 C6 H6B 109.6 . .
H6A C6 H6B 108.1 . .
N1 C7 C12 111.00(8) . .
N1 C7 C8 113.27(8) . .
C12 C7 C8 109.70(8) . .
N1 C7 H7 107.5 . .
C12 C7 H7 107.5 . .
C8 C7 H7 107.5 . .
C9 C8 C7 111.46(9) . .
C9 C8 H8A 109.3 . .
C7 C8 H8A 109.3 . .
C9 C8 H8B 109.3 . .
C7 C8 H8B 109.3 . .
H8A C8 H8B 108.0 . .
C10 C9 C8 111.39(10) . .
C10 C9 H9A 109.4 . .
C8 C9 H9A 109.4 . .
C10 C9 H9B 109.4 . .
C8 C9 H9B 109.4 . .
H9A C9 H9B 108.0 . .
C9 C10 C11 111.77(10) . .
C9 C10 H10A 109.3 . .
C11 C10 H10A 109.3 . .
C9 C10 H10B 109.3 . .
C11 C10 H10B 109.3 . .
H10A C10 H10B 107.9 . .
C10 C11 C12 111.83(9) . .
C10 C11 H11A 109.3 . .
C12 C11 H11A 109.3 . .
C10 C11 H11B 109.3 . .
C12 C11 H11B 109.3 . .
H11A C11 H11B 107.9 . .
C11 C12 C7 111.56(9) . .
C11 C12 H12A 109.3 . .
C7 C12 H12A 109.3 . .
C11 C12 H12B 109.3 . .
C7 C12 H12B 109.3 . .
H12A C12 H12B 108.0 . .
N2 C13 C14 115.01(8) . .
N2 C13 C18 115.70(8) . .
C14 C13 C18 108.61(8) . .
N2 C13 Hf1 44.12(4) . .
C14 C13 Hf1 135.67(7) . .
C18 C13 Hf1 115.72(6) . .
N2 C13 H13 105.5 . .
C14 C13 H13 105.5 . .
C18 C13 H13 105.5 . .
Hf1 C13 H13 62.9 . .
C15 C14 C13 110.72(9) . .
C15 C14 H14A 109.5 . .
C13 C14 H14A 109.5 . .
C15 C14 H14B 109.5 . .
C13 C14 H14B 109.5 . .
H14A C14 H14B 108.1 . .
C16 C15 C14 111.73(10) . .
C16 C15 H15A 109.3 . .
C14 C15 H15A 109.3 . .
C16 C15 H15B 109.3 . .
C14 C15 H15B 109.3 . .
H15A C15 H15B 107.9 . .
C15 C16 C17 111.27(10) . .
C15 C16 H16A 109.4 . .
C17 C16 H16A 109.4 . .
C15 C16 H16B 109.4 . .
C17 C16 H16B 109.4 . .
H16A C16 H16B 108.0 . .
C18 C17 C16 110.83(10) . .
C18 C17 H17A 109.5 . .
C16 C17 H17A 109.5 . .
C18 C17 H17B 109.5 . .
C16 C17 H17B 109.5 . .
H17A C17 H17B 108.1 . .
C17 C18 C13 110.59(9) . .
C17 C18 H18A 109.5 . .
C13 C18 H18A 109.5 . .
C17 C18 H18B 109.5 . .
C13 C18 H18B 109.5 . .
H18A C18 H18B 108.1 . .
N2 C19 C24 109.86(8) . .
N2 C19 C20 113.76(9) . .
C24 C19 C20 109.67(9) . .
N2 C19 H19 107.8 . .
C24 C19 H19 107.8 . .
C20 C19 H19 107.8 . .
C21 C20 C19 111.93(11) . .
C21 C20 H20A 109.2 . .
C19 C20 H20A 109.2 . .
C21 C20 H20B 109.2 . .
C19 C20 H20B 109.2 . .
H20A C20 H20B 107.9 . .
C22 C21 C20 110.80(10) . .
C22 C21 H21A 109.5 . .
C20 C21 H21A 109.5 . .
C22 C21 H21B 109.5 . .
C20 C21 H21B 109.5 . .
H21A C21 H21B 108.1 . .
C21 C22 C23 110.45(10) . .
C21 C22 H22A 109.6 . .
C23 C22 H22A 109.6 . .
C21 C22 H22B 109.6 . .
C23 C22 H22B 109.6 . .
H22A C22 H22B 108.1 . .
C22 C23 C24 112.67(10) . .
C22 C23 H23A 109.1 . .
C24 C23 H23A 109.1 . .
C22 C23 H23B 109.1 . .
C24 C23 H23B 109.1 . .
H23A C23 H23B 107.8 . .
C23 C24 C19 112.86(10) . .
C23 C24 H24A 109.0 . .
C19 C24 H24A 109.0 . .
C23 C24 H24B 109.0 . .
C19 C24 H24B 109.0 . .
H24A C24 H24B 107.8 . .
N3 C25 C30 114.77(8) . .
N3 C25 C26 114.94(9) . .
C30 C25 C26 108.79(9) . .
N3 C25 H25 105.8 . .
C30 C25 H25 105.8 . .
C26 C25 H25 105.8 . .
C27 C26 C25 111.19(10) . .
C27 C26 H26A 109.4 . .
C25 C26 H26A 109.4 . .
C27 C26 H26B 109.4 . .
C25 C26 H26B 109.4 . .
H26A C26 H26B 108.0 . .
C28 C27 C26 110.82(10) . .
C28 C27 H27A 109.5 . .
C26 C27 H27A 109.5 . .
C28 C27 H27B 109.5 . .
C26 C27 H27B 109.5 . .
H27A C27 H27B 108.1 . .
C29 C28 C27 111.40(11) . .
C29 C28 H28A 109.3 . .
C27 C28 H28A 109.3 . .
C29 C28 H28B 109.3 . .
C27 C28 H28B 109.3 . .
H28A C28 H28B 108.0 . .
C28 C29 C30 110.81(11) . .
C28 C29 H29A 109.5 . .
C30 C29 H29A 109.5 . .
C28 C29 H29B 109.5 . .
C30 C29 H29B 109.5 . .
H29A C29 H29B 108.1 . .
C29 C30 C25 110.95(9) . .
C29 C30 H30A 109.4 . .
C25 C30 H30A 109.4 . .
C29 C30 H30B 109.4 . .
C25 C30 H30B 109.4 . .
H30A C30 H30B 108.0 . .
N3 C31 C36 110.03(8) . .
N3 C31 C32 113.13(8) . .
C36 C31 C32 110.37(8) . .
N3 C31 H31 107.7 . .
C36 C31 H31 107.7 . .
C32 C31 H31 107.7 . .
C33 C32 C31 112.07(9) . .
C33 C32 H32A 109.2 . .
C31 C32 H32A 109.2 . .
C33 C32 H32B 109.2 . .
C31 C32 H32B 109.2 . .
H32A C32 H32B 107.9 . .
C34 C33 C32 111.33(9) . .
C34 C33 H33A 109.4 . .
C32 C33 H33A 109.4 . .
C34 C33 H33B 109.4 . .
C32 C33 H33B 109.4 . .
H33A C33 H33B 108.0 . .
C35 C34 C33 110.51(10) . .
C35 C34 H34A 109.5 . .
C33 C34 H34A 109.5 . .
C35 C34 H34B 109.5 . .
C33 C34 H34B 109.5 . .
H34A C34 H34B 108.1 . .
C34 C35 C36 111.58(9) . .
C34 C35 H35A 109.3 . .
C36 C35 H35A 109.3 . .
C34 C35 H35B 109.3 . .
C36 C35 H35B 109.3 . .
H35A C35 H35B 108.0 . .
C35 C36 C31 112.31(9) . .
C35 C36 H36A 109.1 . .
C31 C36 H36A 109.1 . .
C35 C36 H36B 109.1 . .
C31 C36 H36B 109.1 . .
H36A C36 H36B 107.9 . .
C38 C37 Hf1 124.84(8) . .
C38 C37 H37A 106.1 . .
Hf1 C37 H37A 106.1 . .
C38 C37 H37B 106.1 . .
Hf1 C37 H37B 106.1 . .
H37A C37 H37B 106.3 . .
C37 C38 C39 114.85(11) . .
C37 C38 H38A 108.6 . .
C39 C38 H38A 108.6 . .
C37 C38 H38B 108.6 . .
C39 C38 H38B 108.6 . .
H38A C38 H38B 107.5 . .
C40 C39 C38 112.73(13) . .
C40 C39 H39A 109.0 . .
C38 C39 H39A 109.0 . .
C40 C39 H39B 109.0 . .
C38 C39 H39B 109.0 . .
H39A C39 H39B 107.8 . .
C39 C40 H40A 109.5 . .
C39 C40 H40B 109.5 . .
H40A C40 H40B 109.5 . .
C39 C40 H40C 109.5 . .
H40A C40 H40C 109.5 . .
H40B C40 H40C 109.5 . .

loop_
_geom_bond_atom_site_label_1
_geom_bond_atom_site_label_2
_geom_bond_distance
_geom_bond_site_symmetry_2
Hf1 N3 2.0451(8) .
Hf1 N2 2.0450(8) .
Hf1 N1 2.0497(8) .
Hf1 C37 2.2653(11) .
Hf1 C13 2.8284(10) .
N1 C7 1.4694(13) .
N1 C1 1.4798(12) .
N2 C19 1.4688(13) .
N2 C13 1.4787(13) .
N3 C31 1.4656(13) .
N3 C25 1.4768(13) .
C1 C6 1.5390(14) .
C1 C2 1.5408(15) .
C1 H1 1.0000 .
C2 C3 1.5334(15) .
C2 H2A 0.9900 .
C2 H2B 0.9900 .
C3 C4 1.5274(18) .
C3 H3A 0.9900 .
C3 H3B 0.9900 .
C4 C5 1.5264(19) .
C4 H4A 0.9900 .
C4 H4B 0.9900 .
C5 C6 1.5331(16) .
C5 H5A 0.9900 .
C5 H5B 0.9900 .
C6 H6A 0.9900 .
C6 H6B 0.9900 .
C7 C12 1.5305(14) .
C7 C8 1.5362(14) .
C7 H7 1.0000 .
C8 C9 1.5297(15) .
C8 H8A 0.9900 .
C8 H8B 0.9900 .
C9 C10 1.5265(17) .
C9 H9A 0.9900 .
C9 H9B 0.9900 .
C10 C11 1.5264(17) .
C10 H10A 0.9900 .
C10 H10B 0.9900 .
C11 C12 1.5296(15) .
C11 H11A 0.9900 .
C11 H11B 0.9900 .
C12 H12A 0.9900 .
C12 H12B 0.9900 .
C13 C14 1.5359(14) .
C13 C18 1.5383(15) .
C13 H13 1.0000 .
C14 C15 1.5320(15) .
C14 H14A 0.9900 .
C14 H14B 0.9900 .
C15 C16 1.5263(18) .
C15 H15A 0.9900 .
C15 H15B 0.9900 .
C16 C17 1.5306(19) .
C16 H16A 0.9900 .
C16 H16B 0.9900 .
C17 C18 1.5288(16) .
C17 H17A 0.9900 .
C17 H17B 0.9900 .
C18 H18A 0.9900 .
C18 H18B 0.9900 .
C19 C24 1.5322(15) .
C19 C20 1.5370(16) .
C19 H19 1.0000 .
C20 C21 1.5315(17) .
C20 H20A 0.9900 .
C20 H20B 0.9900 .
C21 C22 1.5236(19) .
C21 H21A 0.9900 .
C21 H21B 0.9900 .
C22 C23 1.525(2) .
C22 H22A 0.9900 .
C22 H22B 0.9900 .
C23 C24 1.5310(16) .
C23 H23A 0.9900 .
C23 H23B 0.9900 .
C24 H24A 0.9900 .
C24 H24B 0.9900 .
C25 C30 1.5370(15) .
C25 C26 1.5377(15) .
C25 H25 1.0000 .
C26 C27 1.5333(17) .
C26 H26A 0.9900 .
C26 H26B 0.9900 .
C27 C28 1.526(2) .
C27 H27A 0.9900 .
C27 H27B 0.9900 .
C28 C29 1.518(2) .
C28 H28A 0.9900 .
C28 H28B 0.9900 .
C29 C30 1.5306(17) .
C29 H29A 0.9900 .
C29 H29B 0.9900 .
C30 H30A 0.9900 .
C30 H30B 0.9900 .
C31 C36 1.5313(15) .
C31 C32 1.5360(14) .
C31 H31 1.0000 .
C32 C33 1.5317(15) .
C32 H32A 0.9900 .
C32 H32B 0.9900 .
C33 C34 1.5291(18) .
C33 H33A 0.9900 .
C33 H33B 0.9900 .
C34 C35 1.5258(16) .
C34 H34A 0.9900 .
C34 H34B 0.9900 .
C35 C36 1.5274(15) .
C35 H35A 0.9900 .
C35 H35B 0.9900 .
C36 H36A 0.9900 .
C36 H36B 0.9900 .
C37 C38 1.5190(16) .
C37 H37A 0.9900 .
C37 H37B 0.9900 .
C38 C39 1.5240(19) .
C38 H38A 0.9900 .
C38 H38B 0.9900 .
C39 C40 1.517(2) .
C39 H39A 0.9900 .
C39 H39B 0.9900 .
C40 H40A 0.9800 .
C40 H40B 0.9800 .
C40 H40C 0.9800 .

loop_
_geom_torsion_atom_site_label_1
_geom_torsion_atom_site_label_2
_geom_torsion_atom_site_label_3
_geom_torsion_atom_site_label_4
_geom_torsion
_geom_torsion_site_symmetry_1
_geom_torsion_site_symmetry_2
_geom_torsion_site_symmetry_3
_geom_torsion_site_symmetry_4
C7 N1 C1 C6 66.58(11) . . . .
Hf1 N1 C1 C6 -109.03(8) . . . .
C7 N1 C1 C2 -59.85(11) . . . .
Hf1 N1 C1 C2 124.54(7) . . . .
N1 C1 C2 C3 -172.66(8) . . . .
C6 C1 C2 C3 57.73(11) . . . .
C1 C2 C3 C4 -55.73(12) . . . .
C2 C3 C4 C5 53.55(14) . . . .
C3 C4 C5 C6 -55.21(13) . . . .
C4 C5 C6 C1 58.55(13) . . . .
N1 C1 C6 C5 172.10(9) . . . .
C2 C1 C6 C5 -58.81(12) . . . .
C1 N1 C7 C12 137.42(9) . . . .
Hf1 N1 C7 C12 -48.57(13) . . . .
C1 N1 C7 C8 -98.66(10) . . . .
Hf1 N1 C7 C8 75.35(12) . . . .
N1 C7 C8 C9 178.28(9) . . . .
C12 C7 C8 C9 -57.09(12) . . . .
C7 C8 C9 C10 55.94(13) . . . .
C8 C9 C10 C11 -53.49(14) . . . .
C9 C10 C11 C12 53.15(14) . . . .
C10 C11 C12 C7 -55.14(13) . . . .
N1 C7 C12 C11 -177.52(9) . . . .
C8 C7 C12 C11 56.55(12) . . . .
C19 N2 C13 C14 -51.88(12) . . . .
Hf1 N2 C13 C14 130.75(8) . . . .
C19 N2 C13 C18 76.10(11) . . . .
Hf1 N2 C13 C18 -101.27(8) . . . .
C19 N2 C13 Hf1 177.37(11) . . . .
N2 C13 C14 C15 -169.77(9) . . . .
C18 C13 C14 C15 58.77(11) . . . .
Hf1 C13 C14 C15 -120.77(10) . . . .
C13 C14 C15 C16 -56.38(13) . . . .
C14 C15 C16 C17 53.69(14) . . . .
C15 C16 C17 C18 -54.51(15) . . . .
C16 C17 C18 C13 58.34(13) . . . .
N2 C13 C18 C17 168.86(9) . . . .
C14 C13 C18 C17 -60.06(12) . . . .
Hf1 C13 C18 C17 119.59(8) . . . .
C13 N2 C19 C24 153.27(9) . . . .
Hf1 N2 C19 C24 -30.47(14) . . . .
C13 N2 C19 C20 -83.35(11) . . . .
Hf1 N2 C19 C20 92.91(11) . . . .
N2 C19 C20 C21 -178.94(9) . . . .
C24 C19 C20 C21 -55.46(12) . . . .
C19 C20 C21 C22 58.43(14) . . . .
C20 C21 C22 C23 -56.34(15) . . . .
C21 C22 C23 C24 53.82(14) . . . .
C22 C23 C24 C19 -52.79(14) . . . .
N2 C19 C24 C23 178.14(9) . . . .
C20 C19 C24 C23 52.40(12) . . . .
C31 N3 C25 C30 69.36(11) . . . .
Hf1 N3 C25 C30 -107.82(8) . . . .
C31 N3 C25 C26 -57.94(11) . . . .
Hf1 N3 C25 C26 124.89(8) . . . .
N3 C25 C26 C27 -171.92(9) . . . .
C30 C25 C26 C27 57.81(12) . . . .
C25 C26 C27 C28 -56.67(14) . . . .
C26 C27 C28 C29 55.19(16) . . . .
C27 C28 C29 C30 -55.79(15) . . . .
C28 C29 C30 C25 57.87(13) . . . .
N3 C25 C30 C29 171.34(10) . . . .
C26 C25 C30 C29 -58.30(12) . . . .
C25 N3 C31 C36 138.72(9) . . . .
Hf1 N3 C31 C36 -45.18(12) . . . .
C25 N3 C31 C32 -97.33(10) . . . .
Hf1 N3 C31 C32 78.78(12) . . . .
N3 C31 C32 C33 -177.57(9) . . . .
C36 C31 C32 C33 -53.81(12) . . . .
C31 C32 C33 C34 55.65(12) . . . .
C32 C33 C34 C35 -55.89(13) . . . .
C33 C34 C35 C36 55.76(13) . . . .
C34 C35 C36 C31 -55.44(13) . . . .
N3 C31 C36 C35 179.21(9) . . . .
C32 C31 C36 C35 53.67(12) . . . .
Hf1 C37 C38 C39 176.33(10) . . . .
C37 C38 C39 C40 -179.17(14) . . . .
